data_4506428
loop_
_publ_author_name
'Clapsaddle, Brady J.'
'Caama\~no, Samira'
'Hebert, Gretchen N.'
'Bayless, Michael B.'
'Kobayashi, Yoshihiro'
'Miller, Susie M.'
'Anderson, Oren P.'
'Strauss, Steven H.'

_publ_section_title
;
 Structures of
 1,1&#x2032;,3,3&#x2032;-Tetra(2-methyl-2-nonyl)ferrocenium(1+)
 Oxoanion(1&#x2212;) Salts. Layered Materials with Alternating Ionic and
 Low-Dielectric Paraffin-Like Domains Through Which Anion Diffusion is
 Rapid
;
_journal_issue 8
_journal_name_full 'Crystal Growth &amp; Design'
_journal_page_first 3868
_journal_paper_doi 10.1021/cg3000872
_journal_volume 12
_journal_year 2012
_chemical_formula_sum 'C50 H90 Cl Fe O4'
_chemical_formula_weight 846.52
_chemical_name_systematic
; 
 ? 
;
_space_group_IT_number 13
_symmetry_cell_setting monoclinic
_symmetry_space_group_name_Hall '-P 2yac'
_symmetry_space_group_name_H-M 'P 1 2/n 1'
_atom_sites_solution_hydrogens geom
_atom_sites_solution_primary direct
_atom_sites_solution_secondary difmap
_audit_creation_method SHELXL-97
_cell_angle_alpha 90.00
_cell_angle_beta 99.074(2)
_cell_angle_gamma 90.00
_cell_formula_units_Z 2
_cell_length_a 10.2152(10)
_cell_length_b 8.7223(8)
_cell_length_c 27.602(3)
_cell_measurement_reflns_used 5057
_cell_measurement_temperature 373(2)
_cell_measurement_theta_max 27.09
_cell_measurement_theta_min 2.26
_cell_volume 2428.6(4)
_computing_cell_refinement 'Bruker SMART'
_computing_data_collection 'Bruker SMART'
_computing_data_reduction 'Bruker SAINT'
_computing_molecular_graphics 'Bruker SHELXTL'
_computing_publication_material 'Bruker SHELXTL'
_computing_structure_refinement 'SHELXL-97 (Sheldrick, 1997)'
_computing_structure_solution 'SHELXS-97 (Sheldrick, 1990)'
_diffrn_ambient_temperature 373(2)
_diffrn_measured_fraction_theta_full 0.977
_diffrn_measured_fraction_theta_max 0.977
_diffrn_measurement_device_type 'CCD area detector'
_diffrn_measurement_method 'phi and omega scans'
_diffrn_radiation_monochromator graphite
_diffrn_radiation_source 'fine-focus sealed tube'
_diffrn_radiation_type MoK\a
_diffrn_radiation_wavelength 0.71073
_diffrn_reflns_av_R_equivalents 0.0543
_diffrn_reflns_av_sigmaI/netI 0.0584
_diffrn_reflns_limit_h_max 13
_diffrn_reflns_limit_h_min -13
_diffrn_reflns_limit_k_max 11
_diffrn_reflns_limit_k_min -11
_diffrn_reflns_limit_l_max 36
_diffrn_reflns_limit_l_min -36
_diffrn_reflns_number 21616
_diffrn_reflns_theta_full 28.32
_diffrn_reflns_theta_max 28.32
_diffrn_reflns_theta_min 1.49
_exptl_absorpt_coefficient_mu 0.406
_exptl_absorpt_correction_T_max 0.9625
_exptl_absorpt_correction_T_min 0.8512
_exptl_absorpt_correction_type multi-scan
_exptl_crystal_colour green
_exptl_crystal_density_diffrn 1.158
_exptl_crystal_density_method 'not measured'
_exptl_crystal_description cubes
_exptl_crystal_F_000 930
_exptl_crystal_size_max 0.41
_exptl_crystal_size_mid 0.16
_exptl_crystal_size_min 0.10
_refine_diff_density_max 0.980
_refine_diff_density_min -0.348
_refine_diff_density_rms 0.076
_refine_ls_goodness_of_fit_ref 1.033
_refine_ls_hydrogen_treatment constr
_refine_ls_matrix_type full
_refine_ls_number_parameters 254
_refine_ls_number_reflns 5919
_refine_ls_number_restraints 0
_refine_ls_restrained_S_all 1.033
_refine_ls_R_factor_all 0.0889
_refine_ls_R_factor_gt 0.0542
_refine_ls_shift/su_max 0.000
_refine_ls_shift/su_mean 0.000
_refine_ls_structure_factor_coef Fsqd
_refine_ls_weighting_details 'calc w=1/[\s^2^(Fo^2^)+(0.0719P)^2^+1.6012P] where P=(Fo^2^+2Fc^2^)/3'
_refine_ls_weighting_scheme calc
_refine_ls_wR_factor_gt 0.1290
_refine_ls_wR_factor_ref 0.1447
_reflns_number_gt 4223
_reflns_number_total 5919
_reflns_threshold_expression >2sigma(I)
_cod_data_source_file cg3000872_si_003.cif
_cod_data_source_block ss109m
_cod_depositor_comments
;
The following automatic conversions were performed:

'_symmetry_cell_setting' value 'Monoclinic' changed to 'monoclinic'
according to /home/saulius/struct/CIF-dictionaries/cif_core.dic
dictionary named 'cif_core.dic' version 2.4.2 from 2011-04-26.

Automatic conversion script
Id: cif_fix_values 1891 2012-01-12 08:04:46Z andrius 
;
_cod_original_sg_symbol_H-M P2/n
_cod_database_code 4506428

loop_
_symmetry_equiv_pos_as_xyz
'x, y, z'
'-x+1/2, y, -z+1/2'
'-x, -y, -z'
'x-1/2, -y, z-1/2'

loop_
_atom_site_label
_atom_site_type_symbol
_atom_site_fract_x
_atom_site_fract_y
_atom_site_fract_z
_atom_site_U_iso_or_equiv
_atom_site_adp_type
_atom_site_occupancy
_atom_site_symmetry_multiplicity
_atom_site_calc_flag
_atom_site_refinement_flags
Fe Fe 0.7500 0.70785(5) 0.7500 0.01442(13) Uani 1 2 d S
Cl Cl 0.2500 0.45612(10) 0.7500 0.0268(2) Uani 1 2 d S
O2 O 0.13537(19) 0.3650(2) 0.73345(8) 0.0399(5) Uani 1 1 d .
O1 O 0.2770(2) 0.5551(3) 0.71085(8) 0.0443(6) Uani 1 1 d .
C1 C 0.7230(2) 0.6391(3) 0.67535(8) 0.0171(5) Uani 1 1 d .
C2 C 0.7545(2) 0.7990(3) 0.67822(8) 0.0173(5) Uani 1 1 d .
H2A H 0.6966 0.8809 0.6629 0.021 Uiso 1 1 calc R
C3 C 0.8816(2) 0.8223(3) 0.70712(9) 0.0169(5) Uani 1 1 d .
C4 C 0.9288(2) 0.6739(3) 0.72356(9) 0.0178(5) Uani 1 1 d .
H4A H 1.0147 0.6519 0.7436 0.021 Uiso 1 1 calc R
C5 C 0.8330(2) 0.5630(3) 0.70400(9) 0.0181(5) Uani 1 1 d .
H5A H 0.8427 0.4518 0.7081 0.022 Uiso 1 1 calc R
C6 C 0.4841(2) 0.6698(3) 0.63631(9) 0.0213(5) Uani 1 1 d .
H6A H 0.4602 0.6989 0.6673 0.032 Uiso 1 1 calc R
H6B H 0.4109 0.6180 0.6170 0.032 Uiso 1 1 calc R
H6C H 0.5059 0.7599 0.6192 0.032 Uiso 1 1 calc R
C7 C 0.5656(2) 0.4148(3) 0.66953(10) 0.0247(5) Uani 1 1 d .
H7A H 0.5401 0.4392 0.7006 0.037 Uiso 1 1 calc R
H7B H 0.6401 0.3462 0.6744 0.037 Uiso 1 1 calc R
H7C H 0.4928 0.3665 0.6489 0.037 Uiso 1 1 calc R
C8 C 0.6040(2) 0.5629(3) 0.64488(9) 0.0194(5) Uani 1 1 d .
C9 C 0.6440(2) 0.5151(3) 0.59492(9) 0.0231(5) Uani 1 1 d .
H9A H 0.7203 0.4478 0.6017 0.028 Uiso 1 1 calc R
H9B H 0.5719 0.4553 0.5771 0.028 Uiso 1 1 calc R
C10 C 0.6774(3) 0.6427(3) 0.56111(10) 0.0273(6) Uani 1 1 d .
H10A H 0.7505 0.7025 0.5781 0.033 Uiso 1 1 calc R
H10B H 0.6014 0.7102 0.5536 0.033 Uiso 1 1 calc R
C11 C 0.7150(3) 0.5820(3) 0.51315(10) 0.0306(6) Uani 1 1 d .
H11A H 0.6410 0.5244 0.4957 0.037 Uiso 1 1 calc R
H11B H 0.7895 0.5124 0.5207 0.037 Uiso 1 1 calc R
C12 C 0.7520(3) 0.7106(4) 0.47976(11) 0.0381(7) Uani 1 1 d .
H12A H 0.6770 0.7797 0.4727 0.046 Uiso 1 1 calc R
H12B H 0.8250 0.7684 0.4978 0.046 Uiso 1 1 calc R
C13 C 0.7916(3) 0.6606(4) 0.43115(11) 0.0367(7) Uani 1 1 d .
H13A H 0.7188 0.6040 0.4126 0.044 Uiso 1 1 calc R
H13B H 0.8066 0.7511 0.4124 0.044 Uiso 1 1 calc R
C14 C 0.9130(3) 0.5633(4) 0.43696(11) 0.0408(7) Uani 1 1 d .
H14A H 0.8937 0.4661 0.4514 0.049 Uiso 1 1 calc R
H14B H 0.9822 0.6133 0.4596 0.049 Uiso 1 1 calc R
C15 C 0.9657(3) 0.5316(4) 0.38783(11) 0.0391(7) Uani 1 1 d .
H15A H 1.0438 0.4689 0.3942 0.059 Uiso 1 1 calc R
H15B H 0.9870 0.6270 0.3736 0.059 Uiso 1 1 calc R
H15C H 0.8988 0.4793 0.3655 0.059 Uiso 1 1 calc R
C16 C 1.0194(2) 0.9946(3) 0.76893(9) 0.0248(5) Uani 1 1 d .
H16A H 0.9484 1.0065 0.7876 0.037 Uiso 1 1 calc R
H16B H 1.0734 1.0852 0.7721 0.037 Uiso 1 1 calc R
H16C H 1.0724 0.9077 0.7809 0.037 Uiso 1 1 calc R
C17 C 0.8779(2) 1.1086(3) 0.69569(10) 0.0231(5) Uani 1 1 d .
H17A H 0.8053 1.1188 0.7137 0.035 Uiso 1 1 calc R
H17B H 0.8441 1.0951 0.6615 0.035 Uiso 1 1 calc R
H17C H 0.9317 1.1993 0.7000 0.035 Uiso 1 1 calc R
C18 C 0.9616(2) 0.9695(3) 0.71460(9) 0.0184(5) Uani 1 1 d .
C19 C 1.0804(2) 0.9513(3) 0.68605(9) 0.0199(5) Uani 1 1 d .
H19A H 1.1368 1.0408 0.6926 0.024 Uiso 1 1 calc R
H19B H 1.1319 0.8630 0.6992 0.024 Uiso 1 1 calc R
C20 C 1.0459(2) 0.9320(3) 0.63067(9) 0.0223(5) Uani 1 1 d .
H20A H 1.0046 1.0253 0.6165 0.027 Uiso 1 1 calc R
H20B H 0.9823 0.8493 0.6235 0.027 Uiso 1 1 calc R
C21 C 1.1678(2) 0.8966(3) 0.60678(9) 0.0234(5) Uani 1 1 d .
H21A H 1.2355 0.9728 0.6173 0.028 Uiso 1 1 calc R
H21B H 1.2028 0.7974 0.6182 0.028 Uiso 1 1 calc R
C22 C 1.1394(2) 0.8950(3) 0.55106(9) 0.0245(5) Uani 1 1 d .
H22A H 1.0982 0.9915 0.5398 0.029 Uiso 1 1 calc R
H22B H 1.0764 0.8139 0.5405 0.029 Uiso 1 1 calc R
C23 C 1.2627(2) 0.8712(3) 0.52666(9) 0.0265(6) Uani 1 1 d .
H23A H 1.3288 0.9467 0.5395 0.032 Uiso 1 1 calc R
H23B H 1.2992 0.7706 0.5356 0.032 Uiso 1 1 calc R
C24 C 1.2369(3) 0.8835(3) 0.47092(10) 0.0287(6) Uani 1 1 d .
H24A H 1.1854 0.9753 0.4616 0.034 Uiso 1 1 calc R
H24B H 1.1847 0.7960 0.4575 0.034 Uiso 1 1 calc R
C25 C 1.3645(3) 0.8895(4) 0.44876(10) 0.0321(6) Uani 1 1 d .
H25A H 1.3431 0.8965 0.4137 0.048 Uiso 1 1 calc R
H25B H 1.4153 0.7982 0.4575 0.048 Uiso 1 1 calc R
H25C H 1.4154 0.9776 0.4612 0.048 Uiso 1 1 calc R

loop_
_atom_site_aniso_label
_atom_site_aniso_U_11
_atom_site_aniso_U_22
_atom_site_aniso_U_33
_atom_site_aniso_U_23
_atom_site_aniso_U_13
_atom_site_aniso_U_12
Fe 0.0110(2) 0.0128(2) 0.0195(3) 0.000 0.00254(17) 0.000
Cl 0.0157(4) 0.0268(5) 0.0368(5) 0.000 0.0008(3) 0.000
O2 0.0305(11) 0.0355(12) 0.0519(13) 0.0019(10) 0.0002(9) -0.0144(9)
O1 0.0280(10) 0.0489(13) 0.0533(14) 0.0219(11) -0.0013(9) -0.0108(10)
C1 0.0142(10) 0.0187(11) 0.0192(12) -0.0024(9) 0.0051(9) 0.0012(9)
C2 0.0162(10) 0.0163(11) 0.0200(11) 0.0006(9) 0.0046(9) 0.0010(9)
C3 0.0152(10) 0.0163(12) 0.0207(12) 0.0002(9) 0.0075(9) -0.0014(9)
C4 0.0126(10) 0.0192(12) 0.0221(12) -0.0003(9) 0.0045(9) 0.0020(9)
C5 0.0159(11) 0.0159(11) 0.0224(12) -0.0014(9) 0.0031(9) 0.0011(9)
C6 0.0174(11) 0.0210(13) 0.0244(13) -0.0020(10) 0.0000(10) -0.0006(9)
C7 0.0206(12) 0.0216(13) 0.0313(14) -0.0018(11) 0.0020(10) -0.0036(10)
C8 0.0174(11) 0.0177(12) 0.0223(12) -0.0018(9) 0.0006(9) -0.0003(9)
C9 0.0206(12) 0.0209(12) 0.0269(13) -0.0089(10) 0.0008(10) 0.0008(10)
C10 0.0280(13) 0.0283(14) 0.0261(14) -0.0070(11) 0.0060(11) -0.0024(11)
C11 0.0268(13) 0.0373(16) 0.0277(14) -0.0105(12) 0.0043(11) -0.0056(12)
C12 0.0370(16) 0.0469(18) 0.0315(15) -0.0016(14) 0.0091(12) -0.0075(14)
C13 0.0404(16) 0.0358(16) 0.0320(15) 0.0040(13) -0.0002(13) -0.0043(13)
C14 0.0459(18) 0.0428(18) 0.0319(16) -0.0076(14) 0.0003(14) -0.0020(15)
C15 0.0418(17) 0.0437(18) 0.0326(16) -0.0036(14) 0.0084(13) 0.0014(14)
C16 0.0243(12) 0.0256(13) 0.0241(13) -0.0017(10) 0.0029(10) -0.0089(10)
C17 0.0213(12) 0.0166(12) 0.0320(14) 0.0011(10) 0.0062(10) -0.0011(10)
C18 0.0152(11) 0.0150(11) 0.0248(12) 0.0015(9) 0.0024(9) -0.0023(9)
C19 0.0139(10) 0.0186(12) 0.0270(13) 0.0030(10) 0.0030(9) -0.0014(9)
C20 0.0164(11) 0.0240(13) 0.0268(13) 0.0024(10) 0.0043(10) -0.0019(10)
C21 0.0177(11) 0.0260(13) 0.0273(13) 0.0054(11) 0.0055(10) 0.0018(10)
C22 0.0196(12) 0.0271(14) 0.0267(13) 0.0024(11) 0.0035(10) -0.0009(10)
C23 0.0211(12) 0.0334(15) 0.0255(14) 0.0020(11) 0.0050(10) -0.0008(11)
C24 0.0248(13) 0.0334(15) 0.0271(14) 0.0000(11) 0.0020(11) -0.0022(11)
C25 0.0315(14) 0.0385(16) 0.0271(14) -0.0046(12) 0.0072(12) -0.0029(12)

loop_
_atom_type_symbol
_atom_type_description
_atom_type_scat_dispersion_real
_atom_type_scat_dispersion_imag
_atom_type_scat_source
C C 0.0033 0.0016 'International Tables Vol C Tables 4.2.6.8 and 6.1.1.4'
H H 0.0000 0.0000 'International Tables Vol C Tables 4.2.6.8 and 6.1.1.4'
O O 0.0106 0.0060 'International Tables Vol C Tables 4.2.6.8 and 6.1.1.4'
Cl Cl 0.1484 0.1585 'International Tables Vol C Tables 4.2.6.8 and 6.1.1.4'
Fe Fe 0.3463 0.8444 'International Tables Vol C Tables 4.2.6.8 and 6.1.1.4'

loop_
_geom_angle_atom_site_label_1
_geom_angle_atom_site_label_2
_geom_angle_atom_site_label_3
_geom_angle
_geom_angle_site_symmetry_1
_geom_angle_site_symmetry_3
C5 Fe C5 104.60(13) 2_656 .
C5 Fe C4 39.95(9) 2_656 2_656
C5 Fe C4 126.41(9) . 2_656
C5 Fe C4 126.41(9) 2_656 .
C5 Fe C4 39.95(9) . .
C4 Fe C4 163.73(13) 2_656 .
C5 Fe C1 39.95(9) 2_656 2_656
C5 Fe C1 114.90(9) . 2_656
C4 Fe C1 66.94(9) 2_656 2_656
C4 Fe C1 108.16(9) . 2_656
C5 Fe C1 114.90(9) 2_656 .
C5 Fe C1 39.95(9) . .
C4 Fe C1 108.16(9) 2_656 .
C4 Fe C1 66.94(9) . .
C1 Fe C1 147.17(13) 2_656 .
C5 Fe C2 65.64(9) 2_656 2_656
C5 Fe C2 150.03(9) . 2_656
C4 Fe C2 65.33(9) 2_656 2_656
C4 Fe C2 121.49(9) . 2_656
C1 Fe C2 39.21(9) 2_656 2_656
C1 Fe C2 169.94(9) . 2_656
C5 Fe C2 150.03(9) 2_656 .
C5 Fe C2 65.64(9) . .
C4 Fe C2 121.49(9) 2_656 .
C4 Fe C2 65.33(9) . .
C1 Fe C2 169.94(9) 2_656 .
C1 Fe C2 39.21(9) . .
C2 Fe C2 136.43(13) 2_656 .
C5 Fe C3 66.19(9) 2_656 2_656
C5 Fe C3 165.15(9) . 2_656
C4 Fe C3 39.17(9) 2_656 2_656
C4 Fe C3 154.90(9) . 2_656
C1 Fe C3 66.25(9) 2_656 2_656
C1 Fe C3 131.52(9) . 2_656
C2 Fe C3 38.65(8) 2_656 2_656
C2 Fe C3 116.06(9) . 2_656
C5 Fe C3 165.15(9) 2_656 .
C5 Fe C3 66.19(9) . .
C4 Fe C3 154.90(9) 2_656 .
C4 Fe C3 39.17(9) . .
C1 Fe C3 131.52(9) 2_656 .
C1 Fe C3 66.25(9) . .
C2 Fe C3 116.06(9) 2_656 .
C2 Fe C3 38.65(8) . .
C3 Fe C3 125.19(12) 2_656 .
O2 Cl O2 112.42(19) 2_556 .
O2 Cl O1 109.69(12) 2_556 2_556
O2 Cl O1 109.16(12) . 2_556
O2 Cl O1 109.16(12) 2_556 .
O2 Cl O1 109.69(12) . .
O1 Cl O1 106.5(2) 2_556 .
C2 C1 C5 105.7(2) . .
C2 C1 C8 127.7(2) . .
C5 C1 C8 126.4(2) . .
C2 C1 Fe 71.16(13) . .
C5 C1 Fe 67.90(13) . .
C8 C1 Fe 129.20(16) . .
C3 C2 C1 110.3(2) . .
C3 C2 Fe 71.71(13) . .
C1 C2 Fe 69.64(13) . .
C2 C3 C4 106.26(19) . .
C2 C3 C18 128.3(2) . .
C4 C3 C18 125.1(2) . .
C2 C3 Fe 69.64(12) . .
C4 C3 Fe 67.51(12) . .
C18 C3 Fe 132.97(16) . .
C5 C4 C3 108.5(2) . .
C5 C4 Fe 69.01(13) . .
C3 C4 Fe 73.32(13) . .
C4 C5 C1 109.2(2) . .
C4 C5 Fe 71.05(13) . .
C1 C5 Fe 72.15(13) . .
C1 C8 C6 111.73(19) . .
C1 C8 C7 111.1(2) . .
C6 C8 C7 109.1(2) . .
C1 C8 C9 108.01(19) . .
C6 C8 C9 110.0(2) . .
C7 C8 C9 106.7(2) . .
C10 C9 C8 117.5(2) . .
C9 C10 C11 112.8(2) . .
C10 C11 C12 112.7(2) . .
C13 C12 C11 116.3(3) . .
C14 C13 C12 113.6(3) . .
C13 C14 C15 113.8(3) . .
C3 C18 C17 111.38(19) . .
C3 C18 C16 111.62(19) . .
C17 C18 C16 109.1(2) . .
C3 C18 C19 106.94(19) . .
C17 C18 C19 110.31(19) . .
C16 C18 C19 107.35(19) . .
C20 C19 C18 116.39(19) . .
C19 C20 C21 112.36(19) . .
C22 C21 C20 113.6(2) . .
C21 C22 C23 114.0(2) . .
C24 C23 C22 114.3(2) . .
C23 C24 C25 112.6(2) . .

loop_
_geom_bond_atom_site_label_1
_geom_bond_atom_site_label_2
_geom_bond_distance
_geom_bond_site_symmetry_2
Fe C5 2.065(2) 2_656
Fe C5 2.065(2) .
Fe C4 2.092(2) 2_656
Fe C4 2.092(2) .
Fe C1 2.122(2) 2_656
Fe C1 2.122(2) .
Fe C2 2.142(2) 2_656
Fe C2 2.142(2) .
Fe C3 2.169(2) 2_656
Fe C3 2.169(2) .
Cl O2 1.4293(19) 2_556
Cl O2 1.4294(19) .
Cl O1 1.443(2) 2_556
Cl O1 1.443(2) .
C1 C2 1.431(3) .
C1 C5 1.432(3) .
C1 C8 1.518(3) .
C2 C3 1.427(3) .
C3 C4 1.430(3) .
C3 C18 1.518(3) .
C4 C5 1.421(3) .
C6 C8 1.528(3) .
C7 C8 1.539(3) .
C8 C9 1.556(3) .
C9 C10 1.525(4) .
C10 C11 1.530(4) .
C11 C12 1.536(4) .
C12 C13 1.525(4) .
C13 C14 1.490(4) .
C14 C15 1.561(4) .
C16 C18 1.538(3) .
C17 C18 1.528(3) .
C18 C19 1.556(3) .
C19 C20 1.523(3) .
C20 C21 1.529(3) .
C21 C22 1.520(4) .
C22 C23 1.533(3) .
C23 C24 1.523(4) .
C24 C25 1.526(4) .
